data_7217404
loop_
_publ_author_name
'Aaker\"oy, Christer B.'
'Wijethunga, Tharanga K.'
'Haj, Mohammad Abul'
'Desper, John'
'Moore, Curtis'

_publ_section_title
;
 The structural landscape of heteroaryl-2-imidazoles: competing halogen-
 and hydrogen-bond interactions
;
_journal_issue 31
_journal_name_full CrystEngComm
_journal_page_first 7218
_journal_paper_doi 10.1039/C4CE00803K
_journal_volume 16
_journal_year 2014
_chemical_formula_moiety 'C6 F4 I2, 2(C8 H7 N3) '
_chemical_formula_sum 'C22 H14 F4 I2 N6'
_chemical_formula_weight 692.19
_chemical_name_systematic
; 
 ? 
;
_space_group_IT_number 8
_symmetry_cell_setting monoclinic
_symmetry_space_group_name_Hall 'C -2y'
_symmetry_space_group_name_H-M 'C 1 m 1'
_atom_sites_solution_hydrogens geom
_atom_sites_solution_primary direct
_atom_sites_solution_secondary difmap
_audit_creation_method SHELXL-97
_cell_angle_alpha 90.00
_cell_angle_beta 100.997(2)
_cell_angle_gamma 90.00
_cell_formula_units_Z 2
_cell_length_a 10.0009(13)
_cell_length_b 28.964(4)
_cell_length_c 4.1036(6)
_cell_measurement_reflns_used 6018
_cell_measurement_temperature 100(2)
_cell_measurement_theta_max 26.40
_cell_measurement_theta_min 2.81
_cell_volume 1166.8(3)
_computing_cell_refinement 'Bruker SAINT'
_computing_data_collection 'Bruker APEX2'
_computing_data_reduction 'Bruker SAINT'
_computing_molecular_graphics 'Bruker SHELXTL'
_computing_publication_material 'Bruker SHELXTL'
_computing_structure_refinement 'SHELXL-97 (Sheldrick, 2008)'
_computing_structure_solution 'SHELXS-97 (Sheldrick, 2008)'
_diffrn_ambient_temperature 100(2)
_diffrn_measured_fraction_theta_full 1.000
_diffrn_measured_fraction_theta_max 0.998
_diffrn_measurement_device_type 'Bruker APEX-II CCD'
_diffrn_measurement_method '\f and \w scans'
_diffrn_radiation_monochromator graphite
_diffrn_radiation_source 'fine-focus sealed tube'
_diffrn_radiation_type MoK\a
_diffrn_radiation_wavelength 0.71073
_diffrn_reflns_av_R_equivalents 0.0344
_diffrn_reflns_av_sigmaI/netI 0.0335
_diffrn_reflns_limit_h_max 12
_diffrn_reflns_limit_h_min -12
_diffrn_reflns_limit_k_max 35
_diffrn_reflns_limit_k_min -36
_diffrn_reflns_limit_l_max 5
_diffrn_reflns_limit_l_min -5
_diffrn_reflns_number 8684
_diffrn_reflns_theta_full 25.00
_diffrn_reflns_theta_max 26.48
_diffrn_reflns_theta_min 1.41
_exptl_absorpt_coefficient_mu 2.750
_exptl_absorpt_correction_T_max 0.7705
_exptl_absorpt_correction_T_min 0.4925
_exptl_absorpt_correction_type multi-scan
_exptl_absorpt_process_details sadabs
_exptl_crystal_colour colourless
_exptl_crystal_density_diffrn 1.970
_exptl_crystal_density_method 'not measured'
_exptl_crystal_description BLOCK
_exptl_crystal_F_000 660
_exptl_crystal_size_max 0.30
_exptl_crystal_size_mid 0.20
_exptl_crystal_size_min 0.10
_refine_diff_density_max 0.408
_refine_diff_density_min -0.452
_refine_diff_density_rms 0.074
_refine_ls_abs_structure_details 'Flack H D (1983), Acta Cryst. A39, 876-881'
_refine_ls_abs_structure_Flack 0.01(2)
_refine_ls_extinction_method none
_refine_ls_goodness_of_fit_ref 1.024
_refine_ls_hydrogen_treatment mixed
_refine_ls_matrix_type full
_refine_ls_number_parameters 157
_refine_ls_number_reflns 2217
_refine_ls_number_restraints 3
_refine_ls_restrained_S_all 1.023
_refine_ls_R_factor_all 0.0221
_refine_ls_R_factor_gt 0.0203
_refine_ls_shift/su_max 0.020
_refine_ls_shift/su_mean 0.002
_refine_ls_structure_factor_coef Fsqd
_refine_ls_weighting_details 'calc w=1/[\s^2^(Fo^2^)+(0.0258P)^2^+0.0060P] where P=(Fo^2^+2Fc^2^)/3'
_refine_ls_weighting_scheme calc
_refine_ls_wR_factor_gt 0.0462
_refine_ls_wR_factor_ref 0.0470
_reflns_number_gt 2118
_reflns_number_total 2217
_reflns_threshold_expression >2sigma(I)
_cod_duplicate_entry 7216660
_cod_data_source_file c4ce00803k2.cif
_cod_data_source_block A2D7
_cod_depositor_comments
;
The following automatic conversions were performed:

'_symmetry_cell_setting' value 'Monoclinic' changed to 'monoclinic'
according to
/usr/data/users/saulius/crontab/automatic-downloads/current/RSC/lib/dictionaries/cif_core.dic
dictionary named 'cif_core.dic' version 2.4.2 from 2011-04-26.

Automatic conversion script
Id: cif_fix_values 2281 2013-09-26 08:29:07Z andrius 
;
_cod_original_sg_symbol_Hall 'C -2y '
_cod_original_sg_symbol_H-M Cm
_cod_database_code 7217404

loop_
_symmetry_equiv_pos_as_xyz
'x, y, z'
'x, -y, z'
'x+1/2, y+1/2, z'
'x+1/2, -y+1/2, z'

loop_
_atom_site_label
_atom_site_type_symbol
_atom_site_fract_x
_atom_site_fract_y
_atom_site_fract_z
_atom_site_U_iso_or_equiv
_atom_site_adp_type
_atom_site_occupancy
_atom_site_symmetry_multiplicity
_atom_site_calc_flag
_atom_site_refinement_flags
I1 I 0.74317(4) 0.435255(6) 0.51296(5) 0.01813(7) Uani 1 1 d .
F1 F 1.2271(2) 0.45321(8) 0.1393(6) 0.0304(5) Uani 1 1 d .
F2 F 1.0175(3) 0.40621(8) 0.3031(7) 0.0301(6) Uani 1 1 d .
C2 C 1.0132(4) 0.45269(13) 0.3082(9) 0.0192(7) Uani 1 1 d .
C3 C 1.1213(4) 0.47626(13) 0.2238(9) 0.0201(7) Uani 1 1 d .
C1 C 0.9037(3) 0.47563(11) 0.3953(8) 0.0157(7) Uani 1 1 d .
N3 N 0.5275(3) 0.37671(11) 0.6338(8) 0.0226(7) Uani 1 1 d .
C11 C 0.2954(4) 0.32179(13) 0.5894(9) 0.0183(7) Uani 1 1 d .
H11A H 0.2159 0.3034 0.5753 0.022 Uiso 1 1 calc R
N2 N 0.5170(3) 0.24116(11) 0.2107(8) 0.0205(7) Uani 1 1 d .
N1 N 0.2953(3) 0.23453(11) 0.1993(8) 0.0184(6) Uani 1 1 d D
H1N H 0.214(3) 0.2442(13) 0.218(11) 0.022 Uiso 1 1 d D
C7 C 0.4072(3) 0.30554(12) 0.4599(8) 0.0160(7) Uani 1 1 d .
C5 C 0.4710(4) 0.20008(13) 0.0610(10) 0.0214(8) Uani 1 1 d .
H5A H 0.5263 0.1783 -0.0244 0.026 Uiso 1 1 calc R
C4 C 0.3355(4) 0.19520(13) 0.0529(10) 0.0222(8) Uani 1 1 d .
H4A H 0.2796 0.1699 -0.0354 0.027 Uiso 1 1 calc R
C6 C 0.4087(3) 0.26080(12) 0.2945(9) 0.0167(7) Uani 1 1 d .
C8 C 0.5194(4) 0.33527(12) 0.4892(10) 0.0203(8) Uani 1 1 d .
H8A H 0.5953 0.3252 0.3996 0.024 Uiso 1 1 calc R
C10 C 0.3028(4) 0.36485(13) 0.7375(9) 0.0195(8) Uani 1 1 d .
H10A H 0.2285 0.3763 0.8271 0.023 Uiso 1 1 calc R
C9 C 0.4196(4) 0.39099(14) 0.7538(10) 0.0222(9) Uani 1 1 d .
H9A H 0.4232 0.4206 0.8553 0.027 Uiso 1 1 calc R

loop_
_atom_site_aniso_label
_atom_site_aniso_U_11
_atom_site_aniso_U_22
_atom_site_aniso_U_33
_atom_site_aniso_U_23
_atom_site_aniso_U_13
_atom_site_aniso_U_12
I1 0.01794(10) 0.01736(11) 0.01988(10) 0.00074(16) 0.00563(7) -0.00258(14)
F1 0.0220(11) 0.0260(12) 0.0473(15) -0.0058(11) 0.0175(11) 0.0051(9)
F2 0.0267(13) 0.0168(13) 0.0481(16) -0.0041(11) 0.0102(12) 0.0007(10)
C2 0.0232(18) 0.0146(18) 0.0196(18) -0.0004(15) 0.0039(15) 0.0022(15)
C3 0.0154(16) 0.0244(19) 0.0211(18) -0.0026(15) 0.0047(15) 0.0044(14)
C1 0.0132(16) 0.0165(18) 0.0174(17) -0.0024(14) 0.0026(15) -0.0019(13)
N3 0.0203(15) 0.0197(17) 0.0289(18) -0.0009(14) 0.0078(15) -0.0010(12)
C11 0.0158(15) 0.0197(19) 0.0188(19) 0.0033(14) 0.0020(14) -0.0012(14)
N2 0.0158(14) 0.0194(16) 0.0273(18) 0.0026(13) 0.0065(14) -0.0006(12)
N1 0.0123(13) 0.0197(16) 0.0235(17) 0.0022(13) 0.0039(13) -0.0007(11)
C7 0.0128(15) 0.0186(18) 0.0158(17) 0.0016(14) 0.0006(14) 0.0010(14)
C5 0.0199(17) 0.0189(19) 0.0263(19) -0.0011(16) 0.0066(16) 0.0013(15)
C4 0.0209(17) 0.0180(19) 0.029(2) -0.0036(16) 0.0068(16) -0.0032(15)
C6 0.0125(16) 0.0172(19) 0.0203(18) 0.0031(14) 0.0025(15) 0.0000(13)
C8 0.0126(16) 0.022(2) 0.0270(19) 0.0002(16) 0.0044(15) -0.0021(14)
C10 0.0155(17) 0.0209(19) 0.0228(18) 0.0003(15) 0.0050(15) 0.0036(14)
C9 0.025(2) 0.021(2) 0.022(2) -0.0016(17) 0.0065(18) 0.0014(16)

loop_
_atom_type_symbol
_atom_type_description
_atom_type_scat_dispersion_real
_atom_type_scat_dispersion_imag
_atom_type_scat_source
C C 0.0033 0.0016 'International Tables Vol C Tables 4.2.6.8 and 6.1.1.4'
H H 0.0000 0.0000 'International Tables Vol C Tables 4.2.6.8 and 6.1.1.4'
N N 0.0061 0.0033 'International Tables Vol C Tables 4.2.6.8 and 6.1.1.4'
F F 0.0171 0.0103 'International Tables Vol C Tables 4.2.6.8 and 6.1.1.4'
I I -0.4742 1.8119 'International Tables Vol C Tables 4.2.6.8 and 6.1.1.4'

loop_
_geom_angle_atom_site_label_1
_geom_angle_atom_site_label_2
_geom_angle_atom_site_label_3
_geom_angle
_geom_angle_site_symmetry_1
_geom_angle_site_symmetry_3
F2 C2 C3 117.6(3) . .
F2 C2 C1 120.8(3) . .
C3 C2 C1 121.6(3) . .
F1 C3 C3 119.60(18) . 2_565
F1 C3 C2 120.7(3) . .
C3 C3 C2 119.7(2) 2_565 .
C2 C1 C1 118.7(2) . 2_565
C2 C1 I1 117.8(2) . .
C1 C1 I1 123.57(9) 2_565 .
C8 N3 C9 117.3(3) . .
C10 C11 C7 119.2(3) . .
C10 C11 H11A 120.4 . .
C7 C11 H11A 120.4 . .
C6 N2 C5 105.4(3) . .
C6 N1 C4 106.9(3) . .
C6 N1 H1N 122(3) . .
C4 N1 H1N 131(3) . .
C11 C7 C8 116.3(3) . .
C11 C7 C6 123.4(3) . .
C8 C7 C6 120.3(3) . .
C4 C5 N2 110.4(3) . .
C4 C5 H5A 124.8 . .
N2 C5 H5A 124.8 . .
C5 C4 N1 106.0(3) . .
C5 C4 H4A 127.0 . .
N1 C4 H4A 127.0 . .
N2 C6 N1 111.3(3) . .
N2 C6 C7 125.5(3) . .
N1 C6 C7 123.2(3) . .
N3 C8 C7 124.8(3) . .
N3 C8 H8A 117.6 . .
C7 C8 H8A 117.6 . .
C9 C10 C11 119.3(3) . .
C9 C10 H10A 120.4 . .
C11 C10 H10A 120.4 . .
N3 C9 C10 123.2(4) . .
N3 C9 H9A 118.4 . .
C10 C9 H9A 118.4 . .

loop_
_geom_bond_atom_site_label_1
_geom_bond_atom_site_label_2
_geom_bond_distance
_geom_bond_site_symmetry_2
I1 C1 2.115(3) .
F1 C3 1.352(4) .
F2 C2 1.347(5) .
C2 C3 1.377(5) .
C2 C1 1.385(5) .
C3 C3 1.375(7) 2_565
C1 C1 1.412(7) 2_565
N3 C8 1.334(5) .
N3 C9 1.335(5) .
C11 C10 1.383(5) .
C11 C7 1.407(5) .
C11 H11A 0.9500 .
N2 C6 1.326(4) .
N2 C5 1.377(5) .
N1 C6 1.360(4) .
N1 C4 1.383(5) .
N1 H1N 0.879(18) .
C7 C8 1.401(5) .
C7 C6 1.464(5) .
C5 C4 1.357(5) .
C5 H5A 0.9500 .
C4 H4A 0.9500 .
C8 H8A 0.9500 .
C10 C9 1.382(6) .
C10 H10A 0.9500 .
C9 H9A 0.9500 .

loop_
_geom_hbond_atom_site_label_D
_geom_hbond_atom_site_label_H
_geom_hbond_atom_site_label_A
_geom_hbond_distance_DH
_geom_hbond_distance_HA
_geom_hbond_distance_DA
_geom_hbond_angle_DHA
_geom_hbond_site_symmetry_A
N1 H1N N2 0.879(18) 2.01(2) 2.879(4) 171(4) 4_455
C11 H11A N2 0.95 2.59 3.441(5) 148.8 4_455

loop_
_geom_torsion_atom_site_label_1
_geom_torsion_atom_site_label_2
_geom_torsion_atom_site_label_3
_geom_torsion_atom_site_label_4
_geom_torsion
_geom_torsion_site_symmetry_4
F2 C2 C3 F1 0.0(5) .
C1 C2 C3 F1 -179.9(3) .
F2 C2 C3 C3 179.7(2) 2_565
C1 C2 C3 C3 -0.3(4) 2_565
F2 C2 C1 C1 -179.7(2) 2_565
C3 C2 C1 C1 0.3(4) 2_565
F2 C2 C1 I1 -0.8(5) .
C3 C2 C1 I1 179.2(3) .
C10 C11 C7 C8 -0.6(5) .
C10 C11 C7 C6 -179.1(3) .
C6 N2 C5 C4 0.4(4) .
N2 C5 C4 N1 0.5(4) .
C6 N1 C4 C5 -1.2(4) .
C5 N2 C6 N1 -1.2(4) .
C5 N2 C6 C7 -179.6(4) .
C4 N1 C6 N2 1.5(4) .
C4 N1 C6 C7 179.9(3) .
C11 C7 C6 N2 -169.9(3) .
C8 C7 C6 N2 11.7(5) .
C11 C7 C6 N1 11.9(5) .
C8 C7 C6 N1 -166.5(3) .
C9 N3 C8 C7 -1.2(6) .
C11 C7 C8 N3 1.2(5) .
C6 C7 C8 N3 179.7(3) .
C7 C11 C10 C9 0.3(5) .
C8 N3 C9 C10 0.7(6) .
C11 C10 C9 N3 -0.3(6) .
